data_7008542
loop_
_publ_author_name
'Baunemann, Arne'
'Rische, Daniel'
'Milanov, Andrian'
'Kim, Younsoo'
'Winter, Manuela'
'Gemel, Christian'
'Fischer, Roland A.'

_publ_section_title
;
 Tantalum complexes with all nitrogen coordination sphere: mixed
 amido-, imido-, guanidinato complexes of tantalum and their thermal
 behaviour.
;
_journal_issue 18
_journal_name_full 'Dalton transactions (Cambridge, England : 2003)'
_journal_page_first 3051
_journal_page_last 3055
_journal_paper_doi 10.1039/b503988f
_journal_year 2005
_chemical_formula_sum 'C24 H55 N8 Ta'
_chemical_formula_weight 636.71
_chemical_name_systematic
;
?
;
_space_group_IT_number 61
_symmetry_cell_setting orthorhombic
_symmetry_space_group_name_Hall '-P 2ac 2ab'
_symmetry_space_group_name_H-M 'P b c a'
_atom_sites_solution_hydrogens geom
_atom_sites_solution_primary direct
_atom_sites_solution_secondary difmap
_audit_creation_method SHELXL-97
_cell_angle_alpha 90.00
_cell_angle_beta 90.00
_cell_angle_gamma 90.00
_cell_formula_units_Z 8
_cell_length_a 9.5129(11)
_cell_length_b 18.099(2)
_cell_length_c 34.801(4)
_cell_measurement_reflns_used 4126
_cell_measurement_temperature 105(2)
_cell_measurement_theta_max 25.25
_cell_measurement_theta_min 2.68
_cell_volume 5991.8(12)
_computing_cell_refinement 'CrysAlis RED 1.171.13, Oxford Diffraction'
_computing_data_collection 'CrysAlis CCD 1.171.13, Oxford Diffraction'
_computing_data_reduction 'CrysAlis RED 1.171.13, Oxford Diffraction'
_computing_molecular_graphics SHELXTL-PLUS
_computing_publication_material SHELXL-97
_computing_structure_refinement 'SHELXL-97 (Sheldrick, 1997)'
_computing_structure_solution 'SHELXS-97 (Sheldrick, 1990)'
_diffrn_ambient_temperature 105(2)
_diffrn_measured_fraction_theta_full 0.998
_diffrn_measured_fraction_theta_max 0.998
_diffrn_measurement_device_type 'Sapphire2-CCD, Oxford Diffraction'
_diffrn_measurement_method '1109 images at 1.0 deg in \w and 15 sec'
_diffrn_radiation_monochromator graphite
_diffrn_radiation_source 'Enhance (Mo) X-ray Source'
_diffrn_radiation_type MoK\a
_diffrn_radiation_wavelength 0.71073
_diffrn_reflns_av_R_equivalents 0.1383
_diffrn_reflns_av_sigmaI/netI 0.0497
_diffrn_reflns_limit_h_max 11
_diffrn_reflns_limit_h_min -11
_diffrn_reflns_limit_k_max 21
_diffrn_reflns_limit_k_min -21
_diffrn_reflns_limit_l_max 41
_diffrn_reflns_limit_l_min -41
_diffrn_reflns_number 92622
_diffrn_reflns_theta_full 25.31
_diffrn_reflns_theta_max 25.31
_diffrn_reflns_theta_min 3.16
_exptl_absorpt_coefficient_mu 3.694
_exptl_absorpt_correction_T_max 0.603
_exptl_absorpt_correction_T_min 0.497
_exptl_absorpt_correction_type 'numeric analytical'
_exptl_absorpt_process_details 'Gaussian face-indexed'
_exptl_crystal_colour colourless
_exptl_crystal_density_diffrn 1.412
_exptl_crystal_density_method 'not measured'
_exptl_crystal_description prism
_exptl_crystal_F_000 2624
_exptl_crystal_size_max 0.13
_exptl_crystal_size_mid 0.09
_exptl_crystal_size_min 0.02
_refine_diff_density_max 3.142
_refine_diff_density_min -1.103
_refine_diff_density_rms 0.119
_refine_ls_extinction_method none
_refine_ls_goodness_of_fit_ref 1.242
_refine_ls_hydrogen_treatment calculated
_refine_ls_matrix_type full
_refine_ls_number_parameters 315
_refine_ls_number_reflns 5460
_refine_ls_number_restraints 0
_refine_ls_restrained_S_all 1.242
_refine_ls_R_factor_all 0.0686
_refine_ls_R_factor_gt 0.0455
_refine_ls_shift/su_max 0.001
_refine_ls_shift/su_mean 0.000
_refine_ls_structure_factor_coef Fsqd
_refine_ls_weighting_details 'calc w=1/[\s^2^(Fo^2^)+(0.0124P)^2^+15.9941P] where P=(Fo^2^+2Fc^2^)/3'
_refine_ls_weighting_scheme calc
_refine_ls_wR_factor_gt 0.0707
_refine_ls_wR_factor_ref 0.0759
_reflns_number_gt 4424
_reflns_number_total 5460
_reflns_threshold_expression >2sigma(I)
_cod_data_source_file b503988f.txt
_cod_data_source_block cvd30
_cod_original_sg_symbol_H-M Pbca
_cod_database_code 7008542

loop_
_symmetry_equiv_pos_as_xyz
'x, y, z'
'-x+1/2, -y, z+1/2'
'-x, y+1/2, -z+1/2'
'x+1/2, -y+1/2, -z'
'-x, -y, -z'
'x-1/2, y, -z-1/2'
'x, -y-1/2, z-1/2'
'-x-1/2, y-1/2, z'

loop_
_atom_site_label
_atom_site_type_symbol
_atom_site_fract_x
_atom_site_fract_y
_atom_site_fract_z
_atom_site_U_iso_or_equiv
_atom_site_adp_type
_atom_site_occupancy
_atom_site_symmetry_multiplicity
_atom_site_calc_flag
_atom_site_refinement_flags
_atom_site_disorder_assembly
_atom_site_disorder_group
Ta1 Ta 0.46683(2) 0.107114(12) 0.377171(6) 0.01275(8) Uani 1 1 d . . .
N1 N 0.5621(5) 0.0090(2) 0.40209(13) 0.0147(11) Uani 1 1 d . . .
N2 N 0.6899(4) 0.1101(3) 0.39894(12) 0.0134(10) Uani 1 1 d . . .
N3 N 0.5688(5) 0.0796(3) 0.31585(13) 0.0164(12) Uani 1 1 d . . .
N4 N 0.4992(5) 0.1915(2) 0.33549(13) 0.0143(11) Uani 1 1 d . . .
N5 N 0.2896(5) 0.0584(3) 0.35822(13) 0.0151(11) Uani 1 1 d . . .
N6 N 0.3954(5) 0.1560(3) 0.41720(13) 0.0164(11) Uani 1 1 d . . .
N7 N 0.5890(6) 0.1807(3) 0.27127(13) 0.0230(12) Uani 1 1 d . . .
N8 N 0.7893(6) 0.0076(3) 0.43275(15) 0.0213(13) Uani 1 1 d . . .
C1 C 0.6840(6) 0.0420(3) 0.41148(16) 0.0126(13) Uani 1 1 d . . .
C2 C 0.5534(6) 0.1498(3) 0.30652(16) 0.0149(13) Uani 1 1 d . . .
C3 C 0.8536(7) 0.0415(4) 0.46597(17) 0.0263(16) Uani 1 1 d . . .
H3A H 0.9537 0.0499 0.4609 0.039 Uiso 1 1 calc R . .
H3B H 0.8432 0.0088 0.4882 0.039 Uiso 1 1 calc R . .
H3C H 0.8075 0.0889 0.4713 0.039 Uiso 1 1 calc R . .
C4 C 0.8358(7) -0.0670(3) 0.42442(18) 0.0248(15) Uani 1 1 d . . .
H4A H 0.7899 -0.0845 0.4009 0.037 Uiso 1 1 calc R . .
H4B H 0.8109 -0.0995 0.4459 0.037 Uiso 1 1 calc R . .
H4C H 0.9380 -0.0673 0.4208 0.037 Uiso 1 1 calc R . .
C5 C 0.8128(6) 0.1577(3) 0.39955(17) 0.0171(14) Uani 1 1 d . . .
H5 H 0.8960 0.1276 0.4076 0.021 Uiso 1 1 calc R . .
C6 C 0.7938(7) 0.2208(3) 0.42805(17) 0.0222(15) Uani 1 1 d . . .
H6A H 0.7174 0.2530 0.4194 0.033 Uiso 1 1 calc R . .
H6B H 0.8811 0.2494 0.4297 0.033 Uiso 1 1 calc R . .
H6C H 0.7708 0.2006 0.4534 0.033 Uiso 1 1 calc R . .
C7 C 0.8420(7) 0.1904(3) 0.36012(17) 0.0221(15) Uani 1 1 d . . .
H7A H 0.8417 0.1509 0.3408 0.033 Uiso 1 1 calc R . .
H7B H 0.9340 0.2147 0.3603 0.033 Uiso 1 1 calc R . .
H7C H 0.7690 0.2267 0.3538 0.033 Uiso 1 1 calc R . .
C8 C 0.7730(7) -0.0039(4) 0.32125(18) 0.0256(17) Uani 1 1 d . . .
H8A H 0.8230 0.0349 0.3353 0.038 Uiso 1 1 calc R . .
H8B H 0.8404 -0.0330 0.3063 0.038 Uiso 1 1 calc R . .
H8C H 0.7243 -0.0362 0.3395 0.038 Uiso 1 1 calc R . .
C9 C 0.6657(7) 0.0314(3) 0.29417(17) 0.0213(15) Uani 1 1 d . . .
H9 H 0.7171 0.0621 0.2749 0.026 Uiso 1 1 calc R . .
C10 C 0.5886(8) -0.0307(4) 0.2729(2) 0.0342(18) Uani 1 1 d . . .
H10A H 0.5455 -0.0642 0.2917 0.051 Uiso 1 1 calc R . .
H10B H 0.6557 -0.0583 0.2571 0.051 Uiso 1 1 calc R . .
H10C H 0.5154 -0.0095 0.2565 0.051 Uiso 1 1 calc R . .
C11 C 0.5479(8) 0.1455(4) 0.23584(16) 0.0280(16) Uani 1 1 d . . .
H11A H 0.6312 0.1248 0.2232 0.042 Uiso 1 1 calc R . .
H11B H 0.5038 0.1819 0.2189 0.042 Uiso 1 1 calc R . .
H11C H 0.4810 0.1057 0.2413 0.042 Uiso 1 1 calc R . .
C12 C 0.6669(8) 0.2486(3) 0.26785(18) 0.0254(17) Uani 1 1 d . . .
H12A H 0.6898 0.2672 0.2935 0.038 Uiso 1 1 calc R . .
H12B H 0.6101 0.2852 0.2541 0.038 Uiso 1 1 calc R . .
H12C H 0.7540 0.2395 0.2536 0.038 Uiso 1 1 calc R . .
C13 C 0.4975(7) 0.3241(3) 0.35068(17) 0.0253(17) Uani 1 1 d . . .
H13A H 0.4914 0.3133 0.3782 0.038 Uiso 1 1 calc R . .
H13B H 0.4494 0.3708 0.3452 0.038 Uiso 1 1 calc R . .
H13C H 0.5965 0.3281 0.3431 0.038 Uiso 1 1 calc R . .
C14 C 0.4278(7) 0.2618(3) 0.32803(18) 0.0206(15) Uani 1 1 d . . .
H14 H 0.4369 0.2733 0.3000 0.025 Uiso 1 1 calc R . .
C15 C 0.2716(7) 0.2567(3) 0.33777(17) 0.0225(16) Uani 1 1 d . . .
H15A H 0.2300 0.2146 0.3242 0.034 Uiso 1 1 calc R . .
H15B H 0.2243 0.3023 0.3298 0.034 Uiso 1 1 calc R . .
H15C H 0.2603 0.2500 0.3655 0.034 Uiso 1 1 calc R . .
C16 C 0.2808(7) 0.0026(4) 0.32817(19) 0.0250(16) Uani 1 1 d . . .
H16A H 0.2351 -0.0417 0.3384 0.037 Uiso 1 1 calc R . .
H16B H 0.3756 -0.0099 0.3193 0.037 Uiso 1 1 calc R . .
H16C H 0.2258 0.0220 0.3066 0.037 Uiso 1 1 calc R . .
C17 C 0.1483(6) 0.0720(4) 0.37326(19) 0.0265(15) Uani 1 1 d . . .
H17A H 0.0870 0.0887 0.3524 0.040 Uiso 1 1 calc R . .
H17B H 0.1527 0.1101 0.3932 0.040 Uiso 1 1 calc R . .
H17C H 0.1107 0.0263 0.3843 0.040 Uiso 1 1 calc R . .
C18 C 0.3579(6) 0.1917(3) 0.45288(16) 0.0185(14) Uani 1 1 d . . .
C19 C 0.3767(8) 0.2755(4) 0.45033(18) 0.0280(17) Uani 1 1 d . . .
H19A H 0.4752 0.2870 0.4446 0.042 Uiso 1 1 calc R . .
H19B H 0.3503 0.2981 0.4749 0.042 Uiso 1 1 calc R . .
H19C H 0.3166 0.2951 0.4299 0.042 Uiso 1 1 calc R . .
C20 C 0.4539(7) 0.1614(3) 0.48458(16) 0.0245(15) Uani 1 1 d . . .
H20A H 0.4405 0.1079 0.4868 0.037 Uiso 1 1 calc R . .
H20B H 0.4305 0.1851 0.5091 0.037 Uiso 1 1 calc R . .
H20C H 0.5522 0.1719 0.4781 0.037 Uiso 1 1 calc R . .
C21 C 0.2048(7) 0.1745(4) 0.46295(19) 0.0306(17) Uani 1 1 d . . .
H21A H 0.1430 0.1945 0.4429 0.046 Uiso 1 1 calc R . .
H21B H 0.1813 0.1972 0.4877 0.046 Uiso 1 1 calc R . .
H21C H 0.1920 0.1209 0.4646 0.046 Uiso 1 1 calc R . .
C22 C 0.5091(6) -0.0570(3) 0.42133(16) 0.0178(14) Uani 1 1 d . . .
H22 H 0.5822 -0.0744 0.4399 0.021 Uiso 1 1 calc R . .
C23 C 0.3754(7) -0.0402(4) 0.4437(2) 0.0308(17) Uani 1 1 d . . .
H23A H 0.3954 -0.0030 0.4634 0.046 Uiso 1 1 calc R . .
H23B H 0.3411 -0.0855 0.4559 0.046 Uiso 1 1 calc R . .
H23C H 0.3036 -0.0211 0.4261 0.046 Uiso 1 1 calc R . .
C24 C 0.4814(8) -0.1184(3) 0.39262(19) 0.0299(16) Uani 1 1 d . . .
H24A H 0.4124 -0.1016 0.3736 0.045 Uiso 1 1 calc R . .
H24B H 0.4447 -0.1618 0.4061 0.045 Uiso 1 1 calc R . .
H24C H 0.5692 -0.1314 0.3796 0.045 Uiso 1 1 calc R . .

loop_
_atom_site_aniso_label
_atom_site_aniso_U_11
_atom_site_aniso_U_22
_atom_site_aniso_U_33
_atom_site_aniso_U_23
_atom_site_aniso_U_13
_atom_site_aniso_U_12
Ta1 0.01201(11) 0.01568(11) 0.01058(12) -0.00002(12) 0.00005(11) 0.00017(11)
N1 0.017(3) 0.014(2) 0.013(3) 0.003(2) 0.000(2) -0.001(2)
N2 0.005(2) 0.021(3) 0.014(2) 0.002(2) -0.0003(18) -0.002(2)
N3 0.019(3) 0.019(3) 0.010(3) -0.003(2) 0.001(2) 0.001(2)
N4 0.017(3) 0.013(2) 0.012(3) 0.000(2) -0.0005(19) 0.001(2)
N5 0.014(3) 0.019(3) 0.012(3) -0.001(2) 0.000(2) 0.001(2)
N6 0.014(3) 0.019(3) 0.016(3) 0.003(2) -0.003(2) -0.001(2)
N7 0.035(3) 0.023(3) 0.011(3) 0.000(2) 0.003(2) -0.004(3)
N8 0.020(3) 0.018(3) 0.026(3) -0.002(2) -0.009(2) 0.006(2)
C1 0.013(3) 0.016(3) 0.009(3) -0.004(3) 0.000(2) 0.004(3)
C2 0.012(3) 0.022(3) 0.011(3) 0.001(2) -0.001(2) -0.001(3)
C3 0.027(4) 0.032(4) 0.020(4) 0.000(3) -0.009(3) 0.000(3)
C4 0.023(4) 0.026(4) 0.025(4) 0.002(3) 0.001(3) 0.005(3)
C5 0.016(3) 0.017(3) 0.018(4) -0.002(3) 0.001(3) 0.002(3)
C6 0.027(4) 0.024(4) 0.016(4) -0.001(3) 0.003(3) -0.007(3)
C7 0.022(4) 0.022(3) 0.022(3) 0.001(3) -0.002(3) -0.003(3)
C8 0.031(4) 0.027(4) 0.019(4) 0.001(3) 0.010(3) 0.009(3)
C9 0.027(4) 0.020(3) 0.017(3) -0.004(3) 0.008(3) 0.000(3)
C10 0.040(4) 0.031(4) 0.032(4) -0.011(3) 0.013(3) 0.003(4)
C11 0.042(5) 0.031(4) 0.011(3) 0.000(3) -0.001(3) -0.005(3)
C12 0.032(4) 0.030(4) 0.015(4) 0.003(3) 0.000(3) -0.004(3)
C13 0.039(5) 0.016(3) 0.021(3) 0.000(3) -0.005(3) 0.000(3)
C14 0.031(4) 0.016(3) 0.015(3) 0.001(3) 0.001(3) 0.005(3)
C15 0.027(4) 0.028(4) 0.013(3) 0.003(3) -0.006(3) 0.007(3)
C16 0.020(4) 0.025(4) 0.029(4) -0.006(3) 0.000(3) -0.005(3)
C17 0.014(3) 0.043(4) 0.023(4) 0.000(3) 0.001(3) 0.000(3)
C18 0.018(3) 0.023(3) 0.014(3) -0.003(3) 0.002(3) 0.002(3)
C19 0.043(5) 0.028(4) 0.013(3) -0.006(3) -0.001(3) 0.008(3)
C20 0.034(4) 0.026(3) 0.013(3) 0.002(3) 0.001(3) 0.005(3)
C21 0.023(4) 0.042(4) 0.026(4) -0.010(3) 0.009(3) 0.000(3)
C22 0.023(4) 0.015(3) 0.015(3) 0.005(2) -0.002(2) -0.001(3)
C23 0.023(4) 0.028(4) 0.041(4) 0.006(3) 0.009(3) -0.004(3)
C24 0.039(4) 0.013(3) 0.038(4) 0.003(3) -0.003(3) -0.006(3)

loop_
_atom_type_symbol
_atom_type_description
_atom_type_scat_dispersion_real
_atom_type_scat_dispersion_imag
_atom_type_scat_source
C C 0.0033 0.0016 'International Tables Vol C Tables 4.2.6.8 and 6.1.1.4'
H H 0.0000 0.0000 'International Tables Vol C Tables 4.2.6.8 and 6.1.1.4'
N N 0.0061 0.0033 'International Tables Vol C Tables 4.2.6.8 and 6.1.1.4'
Ta Ta -0.7052 6.5227 'International Tables Vol C Tables 4.2.6.8 and 6.1.1.4'

loop_
_geom_angle_atom_site_label_1
_geom_angle_atom_site_label_2
_geom_angle_atom_site_label_3
_geom_angle
_geom_angle_site_symmetry_1
_geom_angle_site_symmetry_3
_geom_angle_publ_flag
N6 Ta1 N5 98.8(2) . . ?
N6 Ta1 N4 103.35(19) . . ?
N5 Ta1 N4 102.23(18) . . ?
N6 Ta1 N1 104.64(19) . . ?
N5 Ta1 N1 97.00(18) . . ?
N4 Ta1 N1 142.91(17) . . ?
N6 Ta1 N2 94.84(19) . . ?
N5 Ta1 N2 155.36(19) . . ?
N4 Ta1 N2 94.35(17) . . ?
N1 Ta1 N2 59.56(18) . . ?
N6 Ta1 N3 162.19(19) . . ?
N5 Ta1 N3 87.50(17) . . ?
N4 Ta1 N3 58.92(16) . . ?
N1 Ta1 N3 90.96(17) . . ?
N2 Ta1 N3 85.60(16) . . ?
N6 Ta1 C1 99.52(19) . . ?
N5 Ta1 C1 127.09(18) . . ?
N4 Ta1 C1 120.74(17) . . ?
N1 Ta1 C1 30.22(17) . . ?
N2 Ta1 C1 29.42(17) . . ?
N3 Ta1 C1 89.61(16) . . ?
C1 N1 C22 123.4(5) . . ?
C1 N1 Ta1 95.3(3) . . ?
C22 N1 Ta1 135.0(4) . . ?
C1 N2 C5 126.0(5) . . ?
C1 N2 Ta1 92.8(3) . . ?
C5 N2 Ta1 141.0(4) . . ?
C2 N3 C9 120.8(5) . . ?
C2 N3 Ta1 88.5(3) . . ?
C9 N3 Ta1 146.2(4) . . ?
C2 N4 C14 121.7(5) . . ?
C2 N4 Ta1 99.3(3) . . ?
C14 N4 Ta1 132.6(4) . . ?
C16 N5 C17 108.7(5) . . ?
C16 N5 Ta1 125.9(4) . . ?
C17 N5 Ta1 125.3(4) . . ?
C18 N6 Ta1 170.6(4) . . ?
C2 N7 C12 122.8(5) . . ?
C2 N7 C11 120.7(5) . . ?
C12 N7 C11 116.5(5) . . ?
C1 N8 C3 122.7(5) . . ?
C1 N8 C4 121.9(5) . . ?
C3 N8 C4 115.3(5) . . ?
N2 C1 N1 112.0(5) . . ?
N2 C1 N8 124.6(5) . . ?
N1 C1 N8 123.4(5) . . ?
N2 C1 Ta1 57.8(3) . . ?
N1 C1 Ta1 54.4(3) . . ?
N8 C1 Ta1 174.2(4) . . ?
N3 C2 N4 113.2(5) . . ?
N3 C2 N7 125.3(5) . . ?
N4 C2 N7 121.5(5) . . ?
N8 C3 H3A 109.5 . . ?
N8 C3 H3B 109.5 . . ?
H3A C3 H3B 109.5 . . ?
N8 C3 H3C 109.5 . . ?
H3A C3 H3C 109.5 . . ?
H3B C3 H3C 109.5 . . ?
N8 C4 H4A 109.5 . . ?
N8 C4 H4B 109.5 . . ?
H4A C4 H4B 109.5 . . ?
N8 C4 H4C 109.5 . . ?
H4A C4 H4C 109.5 . . ?
H4B C4 H4C 109.5 . . ?
N2 C5 C7 111.4(5) . . ?
N2 C5 C6 111.0(5) . . ?
C7 C5 C6 108.5(5) . . ?
N2 C5 H5 108.6 . . ?
C7 C5 H5 108.6 . . ?
C6 C5 H5 108.6 . . ?
C5 C6 H6A 109.5 . . ?
C5 C6 H6B 109.5 . . ?
H6A C6 H6B 109.5 . . ?
C5 C6 H6C 109.5 . . ?
H6A C6 H6C 109.5 . . ?
H6B C6 H6C 109.5 . . ?
C5 C7 H7A 109.5 . . ?
C5 C7 H7B 109.5 . . ?
H7A C7 H7B 109.5 . . ?
C5 C7 H7C 109.5 . . ?
H7A C7 H7C 109.5 . . ?
H7B C7 H7C 109.5 . . ?
C9 C8 H8A 109.5 . . ?
C9 C8 H8B 109.5 . . ?
H8A C8 H8B 109.5 . . ?
C9 C8 H8C 109.5 . . ?
H8A C8 H8C 109.5 . . ?
H8B C8 H8C 109.5 . . ?
N3 C9 C8 110.4(5) . . ?
N3 C9 C10 112.4(5) . . ?
C8 C9 C10 108.1(5) . . ?
N3 C9 H9 108.6 . . ?
C8 C9 H9 108.6 . . ?
C10 C9 H9 108.6 . . ?
C9 C10 H10A 109.5 . . ?
C9 C10 H10B 109.5 . . ?
H10A C10 H10B 109.5 . . ?
C9 C10 H10C 109.5 . . ?
H10A C10 H10C 109.5 . . ?
H10B C10 H10C 109.5 . . ?
N7 C11 H11A 109.5 . . ?
N7 C11 H11B 109.5 . . ?
H11A C11 H11B 109.5 . . ?
N7 C11 H11C 109.5 . . ?
H11A C11 H11C 109.5 . . ?
H11B C11 H11C 109.5 . . ?
N7 C12 H12A 109.5 . . ?
N7 C12 H12B 109.5 . . ?
H12A C12 H12B 109.5 . . ?
N7 C12 H12C 109.5 . . ?
H12A C12 H12C 109.5 . . ?
H12B C12 H12C 109.5 . . ?
C14 C13 H13A 109.5 . . ?
C14 C13 H13B 109.5 . . ?
H13A C13 H13B 109.5 . . ?
C14 C13 H13C 109.5 . . ?
H13A C13 H13C 109.5 . . ?
H13B C13 H13C 109.5 . . ?
N4 C14 C13 110.4(5) . . ?
N4 C14 C15 111.0(5) . . ?
C13 C14 C15 110.6(5) . . ?
N4 C14 H14 108.2 . . ?
C13 C14 H14 108.2 . . ?
C15 C14 H14 108.2 . . ?
C14 C15 H15A 109.5 . . ?
C14 C15 H15B 109.5 . . ?
H15A C15 H15B 109.5 . . ?
C14 C15 H15C 109.5 . . ?
H15A C15 H15C 109.5 . . ?
H15B C15 H15C 109.5 . . ?
N5 C16 H16A 109.5 . . ?
N5 C16 H16B 109.5 . . ?
H16A C16 H16B 109.5 . . ?
N5 C16 H16C 109.5 . . ?
H16A C16 H16C 109.5 . . ?
H16B C16 H16C 109.5 . . ?
N5 C17 H17A 109.5 . . ?
N5 C17 H17B 109.5 . . ?
H17A C17 H17B 109.5 . . ?
N5 C17 H17C 109.5 . . ?
H17A C17 H17C 109.5 . . ?
H17B C17 H17C 109.5 . . ?
N6 C18 C21 109.9(5) . . ?
N6 C18 C19 111.4(5) . . ?
C21 C18 C19 109.0(5) . . ?
N6 C18 C20 108.2(5) . . ?
C21 C18 C20 109.3(5) . . ?
C19 C18 C20 109.0(5) . . ?
C18 C19 H19A 109.5 . . ?
C18 C19 H19B 109.5 . . ?
H19A C19 H19B 109.5 . . ?
C18 C19 H19C 109.5 . . ?
H19A C19 H19C 109.5 . . ?
H19B C19 H19C 109.5 . . ?
C18 C20 H20A 109.5 . . ?
C18 C20 H20B 109.5 . . ?
H20A C20 H20B 109.5 . . ?
C18 C20 H20C 109.5 . . ?
H20A C20 H20C 109.5 . . ?
H20B C20 H20C 109.5 . . ?
C18 C21 H21A 109.5 . . ?
C18 C21 H21B 109.5 . . ?
H21A C21 H21B 109.5 . . ?
C18 C21 H21C 109.5 . . ?
H21A C21 H21C 109.5 . . ?
H21B C21 H21C 109.5 . . ?
N1 C22 C24 110.9(5) . . ?
N1 C22 C23 111.1(5) . . ?
C24 C22 C23 109.7(5) . . ?
N1 C22 H22 108.3 . . ?
C24 C22 H22 108.3 . . ?
C23 C22 H22 108.3 . . ?
C22 C23 H23A 109.5 . . ?
C22 C23 H23B 109.5 . . ?
H23A C23 H23B 109.5 . . ?
C22 C23 H23C 109.5 . . ?
H23A C23 H23C 109.5 . . ?
H23B C23 H23C 109.5 . . ?
C22 C24 H24A 109.5 . . ?
C22 C24 H24B 109.5 . . ?
H24A C24 H24B 109.5 . . ?
C22 C24 H24C 109.5 . . ?
H24A C24 H24C 109.5 . . ?
H24B C24 H24C 109.5 . . ?

loop_
_geom_bond_atom_site_label_1
_geom_bond_atom_site_label_2
_geom_bond_distance
_geom_bond_site_symmetry_2
_geom_bond_publ_flag
Ta1 N6 1.785(5) . ?
Ta1 N5 2.014(5) . ?
Ta1 N4 2.129(4) . ?
Ta1 N1 2.174(4) . ?
Ta1 N2 2.254(4) . ?
Ta1 N3 2.396(5) . ?
Ta1 C1 2.661(6) . ?
N1 C1 1.345(7) . ?
N1 C22 1.459(7) . ?
N2 C1 1.309(7) . ?
N2 C5 1.452(7) . ?
N3 C2 1.320(7) . ?
N3 C9 1.477(7) . ?
N4 C2 1.361(7) . ?
N4 C14 1.466(7) . ?
N5 C16 1.456(7) . ?
N5 C17 1.463(7) . ?
N6 C18 1.444(7) . ?
N7 C2 1.390(7) . ?
N7 C12 1.440(8) . ?
N7 C11 1.442(7) . ?
N8 C1 1.393(7) . ?
N8 C3 1.444(8) . ?
N8 C4 1.450(7) . ?
C3 H3A 0.9800 . ?
C3 H3B 0.9800 . ?
C3 H3C 0.9800 . ?
C4 H4A 0.9800 . ?
C4 H4B 0.9800 . ?
C4 H4C 0.9800 . ?
C5 C7 1.520(8) . ?
C5 C6 1.524(8) . ?
C5 H5 1.0000 . ?
C6 H6A 0.9800 . ?
C6 H6B 0.9800 . ?
C6 H6C 0.9800 . ?
C7 H7A 0.9800 . ?
C7 H7B 0.9800 . ?
C7 H7C 0.9800 . ?
C8 C9 1.529(9) . ?
C8 H8A 0.9800 . ?
C8 H8B 0.9800 . ?
C8 H8C 0.9800 . ?
C9 C10 1.532(9) . ?
C9 H9 1.0000 . ?
C10 H10A 0.9800 . ?
C10 H10B 0.9800 . ?
C10 H10C 0.9800 . ?
C11 H11A 0.9800 . ?
C11 H11B 0.9800 . ?
C11 H11C 0.9800 . ?
C12 H12A 0.9800 . ?
C12 H12B 0.9800 . ?
C12 H12C 0.9800 . ?
C13 C14 1.527(8) . ?
C13 H13A 0.9800 . ?
C13 H13B 0.9800 . ?
C13 H13C 0.9800 . ?
C14 C15 1.527(9) . ?
C14 H14 1.0000 . ?
C15 H15A 0.9800 . ?
C15 H15B 0.9800 . ?
C15 H15C 0.9800 . ?
C16 H16A 0.9800 . ?
C16 H16B 0.9800 . ?
C16 H16C 0.9800 . ?
C17 H17A 0.9800 . ?
C17 H17B 0.9800 . ?
C17 H17C 0.9800 . ?
C18 C21 1.530(8) . ?
C18 C19 1.530(8) . ?
C18 C20 1.533(8) . ?
C19 H19A 0.9800 . ?
C19 H19B 0.9800 . ?
C19 H19C 0.9800 . ?
C20 H20A 0.9800 . ?
C20 H20B 0.9800 . ?
C20 H20C 0.9800 . ?
C21 H21A 0.9800 . ?
C21 H21B 0.9800 . ?
C21 H21C 0.9800 . ?
C22 C24 1.518(8) . ?
C22 C23 1.521(8) . ?
C22 H22 1.0000 . ?
C23 H23A 0.9800 . ?
C23 H23B 0.9800 . ?
C23 H23C 0.9800 . ?
C24 H24A 0.9800 . ?
C24 H24B 0.9800 . ?
C24 H24C 0.9800 . ?

loop_
_geom_torsion_atom_site_label_1
_geom_torsion_atom_site_label_2
_geom_torsion_atom_site_label_3
_geom_torsion_atom_site_label_4
_geom_torsion
_geom_torsion_site_symmetry_1
_geom_torsion_site_symmetry_2
_geom_torsion_site_symmetry_3
_geom_torsion_site_symmetry_4
_geom_torsion_publ_flag
N6 Ta1 N1 C1 -83.7(4) . . . . ?
N5 Ta1 N1 C1 175.2(3) . . . . ?
N4 Ta1 N1 C1 54.1(5) . . . . ?
N2 Ta1 N1 C1 3.2(3) . . . . ?
N3 Ta1 N1 C1 87.6(3) . . . . ?
N6 Ta1 N1 C22 67.4(5) . . . . ?
N5 Ta1 N1 C22 -33.7(5) . . . . ?
N4 Ta1 N1 C22 -154.8(4) . . . . ?
N2 Ta1 N1 C22 154.4(6) . . . . ?
N3 Ta1 N1 C22 -121.3(5) . . . . ?
C1 Ta1 N1 C22 151.2(7) . . . . ?
N6 Ta1 N2 C1 100.8(3) . . . . ?
N5 Ta1 N2 C1 -22.9(6) . . . . ?
N4 Ta1 N2 C1 -155.4(3) . . . . ?
N1 Ta1 N2 C1 -3.3(3) . . . . ?
N3 Ta1 N2 C1 -97.0(3) . . . . ?
N6 Ta1 N2 C5 -84.1(6) . . . . ?
N5 Ta1 N2 C5 152.2(6) . . . . ?
N4 Ta1 N2 C5 19.7(6) . . . . ?
N1 Ta1 N2 C5 171.7(7) . . . . ?
N3 Ta1 N2 C5 78.0(6) . . . . ?
C1 Ta1 N2 C5 175.1(8) . . . . ?
N6 Ta1 N3 C2 -7.3(8) . . . . ?
N5 Ta1 N3 C2 104.3(3) . . . . ?
N4 Ta1 N3 C2 -1.6(3) . . . . ?
N1 Ta1 N3 C2 -158.7(3) . . . . ?
N2 Ta1 N3 C2 -99.4(3) . . . . ?
C1 Ta1 N3 C2 -128.5(3) . . . . ?
N6 Ta1 N3 C9 144.7(7) . . . . ?
N5 Ta1 N3 C9 -103.8(7) . . . . ?
N4 Ta1 N3 C9 150.3(7) . . . . ?
N1 Ta1 N3 C9 -6.8(7) . . . . ?
N2 Ta1 N3 C9 52.5(7) . . . . ?
C1 Ta1 N3 C9 23.4(7) . . . . ?
N6 Ta1 N4 C2 179.8(3) . . . . ?
N5 Ta1 N4 C2 -77.9(3) . . . . ?
N1 Ta1 N4 C2 41.7(5) . . . . ?
N2 Ta1 N4 C2 83.8(3) . . . . ?
N3 Ta1 N4 C2 1.6(3) . . . . ?
C1 Ta1 N4 C2 70.0(4) . . . . ?
N6 Ta1 N4 C14 -29.2(5) . . . . ?
N5 Ta1 N4 C14 73.1(5) . . . . ?
N1 Ta1 N4 C14 -167.3(4) . . . . ?
N2 Ta1 N4 C14 -125.2(5) . . . . ?
N3 Ta1 N4 C14 152.6(6) . . . . ?
C1 Ta1 N4 C14 -139.0(5) . . . . ?
N6 Ta1 N5 C16 -172.0(5) . . . . ?
N4 Ta1 N5 C16 82.1(5) . . . . ?
N1 Ta1 N5 C16 -66.0(5) . . . . ?
N2 Ta1 N5 C16 -49.1(7) . . . . ?
N3 Ta1 N5 C16 24.7(5) . . . . ?
C1 Ta1 N5 C16 -62.9(5) . . . . ?
N6 Ta1 N5 C17 6.2(5) . . . . ?
N4 Ta1 N5 C17 -99.6(5) . . . . ?
N1 Ta1 N5 C17 112.3(5) . . . . ?
N2 Ta1 N5 C17 129.2(5) . . . . ?
N3 Ta1 N5 C17 -157.1(5) . . . . ?
C1 Ta1 N5 C17 115.3(5) . . . . ?
N5 Ta1 N6 C18 137(3) . . . . ?
N4 Ta1 N6 C18 -118(3) . . . . ?
N1 Ta1 N6 C18 38(3) . . . . ?
N2 Ta1 N6 C18 -22(3) . . . . ?
N3 Ta1 N6 C18 -113(2) . . . . ?
C1 Ta1 N6 C18 7(3) . . . . ?
C5 N2 C1 N1 -171.2(5) . . . . ?
Ta1 N2 C1 N1 5.0(5) . . . . ?
C5 N2 C1 N8 10.2(9) . . . . ?
Ta1 N2 C1 N8 -173.7(5) . . . . ?
C5 N2 C1 Ta1 -176.2(6) . . . . ?
C22 N1 C1 N2 -161.1(5) . . . . ?
Ta1 N1 C1 N2 -5.2(5) . . . . ?
C22 N1 C1 N8 17.6(8) . . . . ?
Ta1 N1 C1 N8 173.5(5) . . . . ?
C22 N1 C1 Ta1 -155.9(6) . . . . ?
C3 N8 C1 N2 48.6(9) . . . . ?
C4 N8 C1 N2 -135.4(6) . . . . ?
C3 N8 C1 N1 -129.9(6) . . . . ?
C4 N8 C1 N1 46.1(9) . . . . ?
C3 N8 C1 Ta1 -63(4) . . . . ?
C4 N8 C1 Ta1 113(4) . . . . ?
N6 Ta1 C1 N2 -82.9(3) . . . . ?
N5 Ta1 C1 N2 168.3(3) . . . . ?
N4 Ta1 C1 N2 28.9(4) . . . . ?
N1 Ta1 C1 N2 174.3(5) . . . . ?
N3 Ta1 C1 N2 81.7(3) . . . . ?
N6 Ta1 C1 N1 102.8(3) . . . . ?
N5 Ta1 C1 N1 -6.0(4) . . . . ?
N4 Ta1 C1 N1 -145.4(3) . . . . ?
N2 Ta1 C1 N1 -174.3(5) . . . . ?
N3 Ta1 C1 N1 -92.6(3) . . . . ?
N6 Ta1 C1 N8 33(4) . . . . ?
N5 Ta1 C1 N8 -76(4) . . . . ?
N4 Ta1 C1 N8 144(4) . . . . ?
N1 Ta1 C1 N8 -70(4) . . . . ?
N2 Ta1 C1 N8 116(4) . . . . ?
N3 Ta1 C1 N8 -163(4) . . . . ?
C9 N3 C2 N4 -159.9(5) . . . . ?
Ta1 N3 C2 N4 2.3(5) . . . . ?
C9 N3 C2 N7 19.4(9) . . . . ?
Ta1 N3 C2 N7 -178.4(5) . . . . ?
C14 N4 C2 N3 -157.9(5) . . . . ?
Ta1 N4 C2 N3 -2.7(5) . . . . ?
C14 N4 C2 N7 22.8(8) . . . . ?
Ta1 N4 C2 N7 178.1(5) . . . . ?
C12 N7 C2 N3 -133.4(7) . . . . ?
C11 N7 C2 N3 46.8(9) . . . . ?
C12 N7 C2 N4 45.8(9) . . . . ?
C11 N7 C2 N4 -134.0(6) . . . . ?
C1 N2 C5 C7 127.8(6) . . . . ?
Ta1 N2 C5 C7 -46.1(8) . . . . ?
C1 N2 C5 C6 -111.3(6) . . . . ?
Ta1 N2 C5 C6 74.9(7) . . . . ?
C2 N3 C9 C8 123.9(6) . . . . ?
Ta1 N3 C9 C8 -22.8(9) . . . . ?
C2 N3 C9 C10 -115.3(6) . . . . ?
Ta1 N3 C9 C10 98.0(7) . . . . ?
C2 N4 C14 C13 -123.8(6) . . . . ?
Ta1 N4 C14 C13 90.4(6) . . . . ?
C2 N4 C14 C15 113.1(6) . . . . ?
Ta1 N4 C14 C15 -32.7(7) . . . . ?
Ta1 N6 C18 C21 -133(2) . . . . ?
Ta1 N6 C18 C19 106(3) . . . . ?
Ta1 N6 C18 C20 -13(3) . . . . ?
C1 N1 C22 C24 -124.2(6) . . . . ?
Ta1 N1 C22 C24 90.9(6) . . . . ?
C1 N1 C22 C23 113.4(6) . . . . ?
Ta1 N1 C22 C23 -31.4(7) . . . . ?
